data_4318308
loop_
_publ_author_name
'Trevor W. Hayton'
'P. James Daff'
'Peter Legzdins'
'Steven J. Rettig'
'Brian O. Patrick'

_publ_contact_author_address
;
University of British Columbia
Department of Chemistry
2036 Main Mall
Vancouver, BC V6T 1Z1
Canada
;
_publ_contact_author_email ' legzdins@chem.ubc.ca '
_publ_contact_author_fax ' 604-822-2847 '
_publ_contact_author_name ' Prof. Peter Legzdins'
_publ_contact_author_phone ' 604-822-2987 '
_publ_section_title
;
 Synthesis, Characterization, and Solution Redox Properties of
 (trimpsi)M(CO)2(NO) Complexes [M = V, Nb, Ta; trimpsi = tBuSi(CH2PMe2)3]
;
_journal_name_full 'Inorganic Chemistry'
_journal_page_first 4114
_journal_page_last 4126
_journal_paper_doi 10.1021/ic020041r
_journal_volume 41
_journal_year 2002
_chemical_formula_moiety 'C15 H33 N O3 P3 Si V '
_chemical_formula_sum 'C15 H33 N O3 P3 Si V'
_chemical_formula_weight 447.38
_space_group_IT_number 33
_symmetry_cell_setting orthorhombic
_symmetry_Int_Tables_number 33
_symmetry_space_group_name_Hall 'P 2c -2n'
_symmetry_space_group_name_H-M 'P n a 21'
_audit_creation_date 1999-09-08
_audit_creation_method 'by teXsan v1.8'
_cell_angle_alpha 90
_cell_angle_beta 90
_cell_angle_gamma 90
_cell_formula_units_Z 4
_cell_length_a 16.453(2)
_cell_length_b 10.246(1)
_cell_length_c 13.488(1)
_cell_measurement_reflns_used 0
_cell_measurement_temperature 173.2
_cell_measurement_theta_max 0.0
_cell_measurement_theta_min 0.0
_cell_volume 2273.8(4)
_computing_cell_refinement 'd*TREK (MSC, 1996-1998)'
_computing_data_collection 'd*TREK (MSC, 1996-1998)'
_computing_data_reduction 'd*TREK (MSC, 1996-1998)'
_computing_publication_material 'teXsan (MSC, 1992-1997)'
_computing_structure_refinement 'teXsan (MSC, 1992-1997)'
_computing_structure_solution
;
SIR97 (Altomare, et. al. 1998)
;
_diffrn_ambient_temperature 173.2
_diffrn_detector_area_resol_mean 11.76
_diffrn_measurement_device_type 'Rigaku/ADSC CCD'
_diffrn_measurement_method 'area detector'
_diffrn_orient_matrix_UB_11 0.00000
_diffrn_orient_matrix_UB_12 0.00000
_diffrn_orient_matrix_UB_13 0.00000
_diffrn_orient_matrix_UB_21 0.00000
_diffrn_orient_matrix_UB_22 0.00000
_diffrn_orient_matrix_UB_23 0.00000
_diffrn_orient_matrix_UB_31 0.00000
_diffrn_orient_matrix_UB_32 0.00000
_diffrn_orient_matrix_UB_33 0.00000
_diffrn_radiation_detector CCD
_diffrn_radiation_monochromator graphite
_diffrn_radiation_source 'X-ray tube'
_diffrn_radiation_type 'Mo K\a'
_diffrn_radiation_wavelength 0.7107
_diffrn_reflns_av_R_equivalents 0.00000
_diffrn_reflns_av_sigmaI/netI 0.180
_diffrn_reflns_limit_h_max 18
_diffrn_reflns_limit_h_min -19
_diffrn_reflns_limit_k_max 12
_diffrn_reflns_limit_k_min -11
_diffrn_reflns_limit_l_max 14
_diffrn_reflns_limit_l_min -15
_diffrn_reflns_number 17357
_diffrn_reflns_reduction_process 'Lp corrections applied'
_diffrn_reflns_theta_max 25.05
_diffrn_reflns_theta_min 3.17
_diffrn_standards_decay_% 0.00
_diffrn_standards_interval_count 0
_diffrn_standards_number 0
_exptl_absorpt_coefficient_mu 0.712
_exptl_absorpt_correction_T_max 1.000
_exptl_absorpt_correction_T_min 0.778
_exptl_absorpt_correction_type multi-scan
_exptl_crystal_colour orange-red
_exptl_crystal_density_diffrn 1.307
_exptl_crystal_density_meas ?
_exptl_crystal_description platelet
_exptl_crystal_F_000 944.00
_exptl_crystal_size_max 0.20
_exptl_crystal_size_mid 0.20
_exptl_crystal_size_min 0.04
_refine_diff_density_max 0.96
_refine_diff_density_min -1.01
_refine_ls_extinction_method none
_refine_ls_goodness_of_fit_all 0.955
_refine_ls_goodness_of_fit_ref 0.955
_refine_ls_hydrogen_treatment noref
_refine_ls_matrix_type full
_refine_ls_number_constraints 0
_refine_ls_number_parameters 216
_refine_ls_number_reflns 3861
_refine_ls_number_restraints 0
_refine_ls_R_factor_all 0.0936
_refine_ls_R_factor_gt 0.045
_refine_ls_shift/su_max 0.0300
_refine_ls_shift/su_mean 0.0130
_refine_ls_structure_factor_coef Fsqd
_refine_ls_weighting_details 'w = 1/[\s^2^(Fo^2^)]'
_refine_ls_weighting_scheme sigma
_refine_ls_wR_factor_all 0.1445
_refine_ls_wR_factor_ref 0.1445
_reflns_number_gt 2845
_reflns_number_total 17357
_reflns_threshold_expression I>3.00\s(I)
_cod_data_source_file ic020041r_3.cif
_cod_data_source_block pl192/5
_cod_depositor_comments
;
The following automatic conversions were performed:

'_exptl_crystal_density_meas' value 'not measured' was changed to '?'
- the value is perceived as not measured.

Automatic conversion script
Id: cif_fix_values 3008 2015-01-20 13:52:24Z robertas 
;
_cod_original_cell_volume 2273.9(4)
_cod_original_sg_symbol_H-M 'P n a 21 '
_cod_original_formula_sum 'C15 H33 N O3 P3 Si V '
_cod_database_code 4318308

loop_
_symmetry_equiv_pos_as_xyz
'   +x,   +y,   +z'
'   -x,   -y,1/2+z'
1/2-x,1/2+y,1/2+z
'1/2+x,1/2-y,   +z'

loop_
_atom_site_label
_atom_site_fract_x
_atom_site_fract_y
_atom_site_fract_z
_atom_site_U_iso_or_equiv
_atom_site_occupancy
_atom_site_refinement_flags
_atom_site_adp_type
_atom_site_calc_flag
_atom_site_calc_attached_atom
V(1) 0.74912(6) 0.20793(9) 0.7704 0.0159(2) 1.000 . Uani d ?
P(1) 0.8490(1) 0.2680(2) 0.9019(2) 0.0185(5) 1.000 . Uani d ?
P(2) 0.8589(1) 0.2536(2) 0.6491(2) 0.0166(5) 1.000 . Uani d ?
P(3) 0.7167(1) 0.4395(2) 0.7639(2) 0.0181(4) 1.000 . Uani d ?
Si(1) 0.90160(9) 0.5043(1) 0.7687(3) 0.0162(4) 1.000 . Uani d ?
O(1) 0.6175(4) 0.1624(8) 0.9267(5) 0.049(2) 1.000 . Uani d ?
O(2) 0.7821(4) -0.0880(6) 0.7860(8) 0.066(2) 1.000 . Uani d ?
O(3) 0.6415(4) 0.1389(8) 0.5974(6) 0.051(2) 1.000 . Uani d ?
N(1) 0.6705(6) 0.1818(9) 0.8636(6) 0.038(2) 1.000 . Uani d ?
C(1) 0.8124(7) 0.262(1) 1.0277(6) 0.042(3) 1.000 . Uani d ?
C(2) 0.9363(5) 0.1531(8) 0.9127(7) 0.030(2) 1.000 . Uani d ?
C(3) 0.9000(4) 0.4261(7) 0.8955(5) 0.018(2) 1.000 . Uani d ?
C(4) 0.8199(6) 0.3187(9) 0.5312(7) 0.032(2) 1.000 . Uani d ?
C(5) 0.9153(5) 0.1115(9) 0.6082(7) 0.034(3) 1.000 . Uani d ?
C(6) 0.9361(5) 0.3762(8) 0.6786(6) 0.026(2) 1.000 . Uani d ?
C(7) 0.6778(6) 0.508(1) 0.8793(8) 0.048(3) 1.000 . Uani d ?
C(8) 0.6346(5) 0.481(1) 0.6814(7) 0.041(3) 1.000 . Uani d ?
C(9) 0.7956(5) 0.5573(7) 0.7325(5) 0.024(2) 1.000 . Uani d ?
C(10) 0.9720(4) 0.6505(6) 0.7652(8) 0.021(2) 1.000 . Uani d ?
C(11) 0.9558(6) 0.7281(9) 0.6714(7) 0.033(3) 1.000 . Uani d ?
C(12) 0.9559(7) 0.737(1) 0.8571(7) 0.037(3) 1.000 . Uani d ?
C(13) 1.0591(4) 0.6061(6) 0.7678(9) 0.030(2) 1.000 . Uani d ?
C(14) 0.7749(4) 0.0249(7) 0.7790(9) 0.029(2) 1.000 . Uani d ?
C(15) 0.6816(5) 0.1692(8) 0.6656(6) 0.024(2) 1.000 . Uani d ?
H(1) 0.8539 0.2902 1.0736 0.049 1.000 . Uiso c ?
H(2) 0.7640 0.3194 1.0340 0.049 1.000 . Uiso c ?
H(3) 0.7951 0.1720 1.0440 0.049 1.000 . Uiso c ?
H(4) 0.9169 0.0675 0.9346 0.036 1.000 . Uiso c ?
H(5) 0.9641 0.1457 0.8495 0.036 1.000 . Uiso c ?
H(6) 0.9749 0.1871 0.9632 0.036 1.000 . Uiso c ?
H(7) 0.8706 0.4868 0.9405 0.025 1.000 . Uiso c ?
H(8) 0.9556 0.4167 0.9183 0.025 1.000 . Uiso c ?
H(9) 0.7981 0.4074 0.5421 0.037 1.000 . Uiso c ?
H(10) 0.8640 0.3234 0.4826 0.037 1.000 . Uiso c ?
H(11) 0.7765 0.2627 0.5060 0.037 1.000 . Uiso c ?
H(12) 0.8784 0.0510 0.5744 0.040 1.000 . Uiso c ?
H(13) 0.9589 0.1377 0.5646 0.040 1.000 . Uiso c ?
H(14) 0.9381 0.0669 0.6673 0.040 1.000 . Uiso c ?
H(15) 0.9834 0.3316 0.7056 0.033 1.000 . Uiso c ?
H(16) 0.9516 0.4197 0.6156 0.033 1.000 . Uiso c ?
H(17) 0.7223 0.5121 0.9282 0.059 1.000 . Uiso c ?
H(18) 0.6566 0.5950 0.8673 0.059 1.000 . Uiso c ?
H(19) 0.6347 0.4512 0.9051 0.059 1.000 . Uiso c ?
H(20) 0.6276 0.5755 0.6805 0.047 1.000 . Uiso c ?
H(21) 0.6478 0.4496 0.6147 0.047 1.000 . Uiso c ?
H(22) 0.5847 0.4390 0.7046 0.047 1.000 . Uiso c ?
H(23) 0.7937 0.5725 0.6606 0.033 1.000 . Uiso c ?
H(24) 0.7830 0.6402 0.7668 0.033 1.000 . Uiso c ?
H(25) 0.9921 0.8062 0.6705 0.042 1.000 . Uiso c ?
H(26) 0.9668 0.6752 0.6137 0.042 1.000 . Uiso c ?
H(27) 0.8993 0.7592 0.6705 0.042 1.000 . Uiso c ?
H(28) 0.9661 0.6855 0.9174 0.045 1.000 . Uiso c ?
H(29) 0.9914 0.8115 0.8545 0.045 1.000 . Uiso c ?
H(30) 0.8988 0.7639 0.8557 0.045 1.000 . Uiso c ?
H(31) 1.0696 0.5541 0.8258 0.040 1.000 . Uiso c ?
H(32) 1.0677 0.5522 0.7072 0.040 1.000 . Uiso c ?
H(33) 1.0942 0.6820 0.7647 0.040 1.000 . Uiso c ?

loop_
_atom_site_aniso_label
_atom_site_aniso_U_11
_atom_site_aniso_U_22
_atom_site_aniso_U_33
_atom_site_aniso_U_12
_atom_site_aniso_U_13
_atom_site_aniso_U_23
V(1) 0.0135(5) 0.0135(5) 0.0208(4) -0.0019(4) -0.0026(7) -0.0026(8)
P(1) 0.018(1) 0.019(1) 0.019(1) -0.0028(9) -0.0014(8) 0.0035(9)
P(2) 0.0151(9) 0.014(1) 0.0204(9) 0.0026(9) 0.0012(8) -0.0005(9)
P(3) 0.0117(7) 0.0159(8) 0.0266(9) 0.0007(6) 0.000(1) 0.001(1)
Si(1) 0.0120(8) 0.0134(8) 0.0234(7) -0.0022(6) 0.001(1) 0.003(1)
O(1) 0.031(4) 0.066(5) 0.051(4) -0.015(4) 0.029(3) -0.011(4)
O(2) 0.059(4) 0.021(3) 0.118(8) 0.014(3) -0.012(5) -0.005(5)
O(3) 0.044(4) 0.061(5) 0.047(4) -0.025(4) -0.020(3) -0.009(4)
N(1) 0.034(5) 0.034(5) 0.045(5) 0.001(4) 0.011(4) -0.017(4)
C(1) 0.059(6) 0.053(7) 0.013(4) -0.009(5) -0.003(4) 0.016(4)
C(2) 0.028(5) 0.022(5) 0.042(5) 0.004(4) -0.014(4) 0.003(4)
C(3) 0.013(4) 0.020(4) 0.022(4) 0.005(3) -0.008(3) 0.000(3)
C(4) 0.042(5) 0.032(5) 0.022(4) 0.008(4) 0.009(4) 0.000(4)
C(5) 0.021(5) 0.034(6) 0.046(5) -0.005(4) 0.002(4) -0.014(4)
C(6) 0.018(4) 0.030(5) 0.030(4) 0.003(4) 0.000(3) -0.012(4)
C(7) 0.031(5) 0.044(6) 0.069(6) 0.003(5) 0.021(5) -0.011(5)
C(8) 0.012(4) 0.043(6) 0.067(6) 0.002(4) -0.015(4) 0.009(5)
C(9) 0.021(4) 0.017(4) 0.035(4) 0.003(3) -0.003(3) -0.006(3)
C(10) 0.023(4) 0.019(3) 0.020(3) -0.003(3) -0.003(4) 0.002(5)
C(11) 0.032(5) 0.024(6) 0.044(6) -0.017(5) -0.006(4) 0.026(5)
C(12) 0.040(6) 0.030(6) 0.043(5) -0.002(5) 0.002(5) 0.007(5)
C(13) 0.016(3) 0.023(3) 0.052(4) -0.003(3) 0.014(6) -0.002(6)
C(14) 0.017(3) 0.021(4) 0.050(5) 0.000(3) 0.013(5) -0.009(5)
C(15) 0.035(5) 0.012(4) 0.024(4) -0.024(4) 0.005(4) -0.011(3)

loop_
_atom_type_symbol
_atom_type_oxidation_number
_atom_type_number_in_cell
_atom_type_scat_dispersion_real
_atom_type_scat_dispersion_imag
_atom_type_scat_source
C 0 60 0.002 0.002
;International Tables for Crystallography
(1992, Vol. C, Tables 4.2.6.8 and 6.1.1.1)
;
H 0 132 0.000 0.000
;International Tables for Crystallography
(1992, Vol. C, Table 6.1.1.2)
;
N 0 4 0.004 0.003
;International Tables for Crystallography
(1992, Vol. C, Tables 4.2.6.8 and 6.1.1.1)
;
O 0 12 0.008 0.006
;International Tables for Crystallography
(1992, Vol. C, Tables 4.2.6.8 and 6.1.1.1)
;
P 0 12 0.090 0.095
;International Tables for Crystallography
(1992, Vol. C, Tables 4.2.6.8 and 6.1.1.1)
;
Si 0 4 0.072 0.071
;International Tables for Crystallography
(1992, Vol. C, Tables 4.2.6.8 and 6.1.1.1)
;
V 0 4 0.267 0.530
;International Tables for Crystallography
(1992, Vol. C, Tables 4.2.6.8 and 6.1.1.1)
;

loop_
_geom_angle_atom_site_label_1
_geom_angle_atom_site_label_2
_geom_angle_atom_site_label_3
_geom_angle
_geom_angle_site_symmetry_1
_geom_angle_site_symmetry_2
_geom_angle_site_symmetry_3
_geom_angle_publ_flag
P(1) V(1) P(2) 86.72(6) . . . yes
P(1) V(1) P(3) 85.99(8) . . . yes
P(1) V(1) N(1) 90.8(3) . . . yes
P(1) V(1) C(14) 93.0(3) . . . yes
P(1) V(1) C(15) 175.1(3) . . . yes
P(2) V(1) P(3) 87.25(8) . . . yes
P(2) V(1) N(1) 176.9(3) . . . yes
P(2) V(1) C(14) 93.6(3) . . . yes
P(2) V(1) C(15) 88.5(3) . . . yes
P(3) V(1) N(1) 90.7(3) . . . yes
P(3) V(1) C(14) 178.6(4) . . . yes
P(3) V(1) C(15) 92.9(3) . . . yes
N(1) V(1) C(14) 88.4(4) . . . yes
N(1) V(1) C(15) 94.0(3) . . . yes
C(14) V(1) C(15) 88.2(4) . . . yes
V(1) P(1) C(1) 116.2(4) . . . yes
V(1) P(1) C(2) 114.1(3) . . . yes
V(1) P(1) C(3) 119.2(2) . . . yes
C(1) P(1) C(2) 99.5(4) . . . yes
C(1) P(1) C(3) 103.0(4) . . . yes
C(2) P(1) C(3) 102.1(4) . . . yes
V(1) P(2) C(4) 112.6(3) . . . yes
V(1) P(2) C(5) 115.0(3) . . . yes
V(1) P(2) C(6) 119.4(3) . . . yes
C(4) P(2) C(5) 102.0(4) . . . yes
C(4) P(2) C(6) 100.4(4) . . . yes
C(5) P(2) C(6) 105.2(4) . . . yes
V(1) P(3) C(7) 115.0(4) . . . yes
V(1) P(3) C(8) 114.6(3) . . . yes
V(1) P(3) C(9) 119.8(2) . . . yes
C(7) P(3) C(8) 100.0(5) . . . yes
C(7) P(3) C(9) 101.0(4) . . . yes
C(8) P(3) C(9) 103.6(4) . . . yes
C(3) Si(1) C(6) 107.1(4) . . . yes
C(3) Si(1) C(9) 110.0(3) . . . yes
C(3) Si(1) C(10) 111.5(4) . . . yes
C(6) Si(1) C(9) 108.2(4) . . . yes
C(6) Si(1) C(10) 110.6(4) . . . yes
C(9) Si(1) C(10) 109.3(3) . . . yes
V(1) N(1) O(1) 179.1(8) . . . yes
P(1) C(1) H(1) 111.0 . . . no
P(1) C(1) H(2) 109.4 . . . no
P(1) C(1) H(3) 109.5 . . . no
H(1) C(1) H(2) 109.9 . . . no
H(1) C(1) H(3) 109.5 . . . no
H(2) C(1) H(3) 107.5 . . . no
P(1) C(2) H(4) 109.7 . . . no
P(1) C(2) H(5) 110.1 . . . no
P(1) C(2) H(6) 108.9 . . . no
H(4) C(2) H(5) 110.4 . . . no
H(4) C(2) H(6) 108.5 . . . no
H(5) C(2) H(6) 109.2 . . . no
P(1) C(3) Si(1) 115.2(4) . . . yes
P(1) C(3) H(7) 107.6 . . . no
P(1) C(3) H(8) 109.2 . . . no
Si(1) C(3) H(7) 107.1 . . . no
Si(1) C(3) H(8) 108.4 . . . no
H(7) C(3) H(8) 109.2 . . . no
P(2) C(4) H(9) 109.4 . . . no
P(2) C(4) H(10) 109.7 . . . no
P(2) C(4) H(11) 110.0 . . . no
H(9) C(4) H(10) 108.9 . . . no
H(9) C(4) H(11) 109.0 . . . no
H(10) C(4) H(11) 109.8 . . . no
P(2) C(5) H(12) 109.4 . . . no
P(2) C(5) H(13) 110.0 . . . no
P(2) C(5) H(14) 108.6 . . . no
H(12) C(5) H(13) 110.6 . . . no
H(12) C(5) H(14) 108.5 . . . no
H(13) C(5) H(14) 109.7 . . . no
P(2) C(6) Si(1) 114.2(4) . . . yes
P(2) C(6) H(15) 108.3 . . . no
P(2) C(6) H(16) 107.4 . . . no
Si(1) C(6) H(15) 109.1 . . . no
Si(1) C(6) H(16) 108.5 . . . no
H(15) C(6) H(16) 109.0 . . . no
P(3) C(7) H(17) 109.0 . . . no
P(3) C(7) H(18) 109.8 . . . no
P(3) C(7) H(19) 108.8 . . . no
H(17) C(7) H(18) 110.3 . . . no
H(17) C(7) H(19) 108.7 . . . no
H(18) C(7) H(19) 110.2 . . . no
P(3) C(8) H(20) 109.2 . . . no
P(3) C(8) H(21) 109.0 . . . no
P(3) C(8) H(22) 109.3 . . . no
H(20) C(8) H(21) 109.7 . . . no
H(20) C(8) H(22) 109.8 . . . no
H(21) C(8) H(22) 109.8 . . . no
P(3) C(9) Si(1) 114.0(4) . . . yes
P(3) C(9) H(23) 108.1 . . . no
P(3) C(9) H(24) 108.1 . . . no
Si(1) C(9) H(23) 109.2 . . . no
Si(1) C(9) H(24) 108.6 . . . no
H(23) C(9) H(24) 108.5 . . . no
Si(1) C(10) C(11) 109.1(6) . . . yes
Si(1) C(10) C(12) 109.2(6) . . . yes
Si(1) C(10) C(13) 110.1(4) . . . yes
C(11) C(10) C(12) 109.7(6) . . . yes
C(11) C(10) C(13) 110.2(8) . . . yes
C(12) C(10) C(13) 108.6(8) . . . yes
C(10) C(11) H(25) 108.9 . . . no
C(10) C(11) H(26) 110.1 . . . no
C(10) C(11) H(27) 110.3 . . . no
H(25) C(11) H(26) 109.1 . . . no
H(25) C(11) H(27) 107.8 . . . no
H(26) C(11) H(27) 110.6 . . . no
C(10) C(12) H(28) 108.8 . . . no
C(10) C(12) H(29) 108.7 . . . no
C(10) C(12) H(30) 108.0 . . . no
H(28) C(12) H(29) 110.7 . . . no
H(28) C(12) H(30) 109.3 . . . no
H(29) C(12) H(30) 111.2 . . . no
C(10) C(13) H(31) 111.0 . . . no
C(10) C(13) H(32) 106.5 . . . no
C(10) C(13) H(33) 108.9 . . . no
H(31) C(13) H(32) 109.6 . . . no
H(31) C(13) H(33) 111.9 . . . no
H(32) C(13) H(33) 108.9 . . . no
V(1) C(14) O(2) 173.0(7) . . . yes
V(1) C(15) O(3) 176.2(8) . . . yes

loop_
_geom_bond_atom_site_label_1
_geom_bond_atom_site_label_2
_geom_bond_distance
_geom_bond_site_symmetry_1
_geom_bond_site_symmetry_2
_geom_bond_publ_flag
V(1) P(1) 2.495(2) . . yes
V(1) P(2) 2.482(2) . . yes
V(1) P(3) 2.434(2) . . yes
V(1) N(1) 1.823(9) . . yes
V(1) C(14) 1.926(7) . . yes
V(1) C(15) 1.841(9) . . yes
P(1) C(1) 1.801(9) . . yes
P(1) C(2) 1.862(9) . . yes
P(1) C(3) 1.827(7) . . yes
P(2) C(4) 1.840(9) . . yes
P(2) C(5) 1.81(1) . . yes
P(2) C(6) 1.831(8) . . yes
P(3) C(7) 1.83(1) . . yes
P(3) C(8) 1.800(9) . . yes
P(3) C(9) 1.822(8) . . yes
Si(1) C(3) 1.889(7) . . yes
Si(1) C(6) 1.877(7) . . yes
Si(1) C(9) 1.891(7) . . yes
Si(1) C(10) 1.894(6) . . yes
O(1) N(1) 1.24(1) . . yes
O(2) C(14) 1.166(9) . . yes
O(3) C(15) 1.17(1) . . yes
C(1) H(1) 0.96 . . no
C(1) H(2) 0.99 . . no
C(1) H(3) 0.99 . . no
C(2) H(4) 0.98 . . no
C(2) H(5) 0.97 . . no
C(2) H(6) 0.99 . . no
C(3) H(7) 0.99 . . no
C(3) H(8) 0.97 . . no
C(4) H(9) 0.99 . . no
C(4) H(10) 0.98 . . no
C(4) H(11) 0.98 . . no
C(5) H(12) 0.98 . . no
C(5) H(13) 0.97 . . no
C(5) H(14) 0.99 . . no
C(6) H(15) 0.97 . . no
C(6) H(16) 0.99 . . no
C(7) H(17) 0.98 . . no
C(7) H(18) 0.97 . . no
C(7) H(19) 0.98 . . no
C(8) H(20) 0.98 . . no
C(8) H(21) 0.98 . . no
C(8) H(22) 0.98 . . no
C(9) H(23) 0.98 . . no
C(9) H(24) 0.99 . . no
C(10) C(11) 1.52(1) . . yes
C(10) C(12) 1.55(1) . . yes
C(10) C(13) 1.503(9) . . yes
C(11) H(25) 1.00 . . no
C(11) H(26) 0.97 . . no
C(11) H(27) 0.98 . . no
C(12) H(28) 0.98 . . no
C(12) H(29) 0.96 . . no
C(12) H(30) 0.98 . . no
C(13) H(31) 0.96 . . no
C(13) H(32) 1.00 . . no
C(13) H(33) 0.97 . . no

loop_
_geom_contact_atom_site_label_1
_geom_contact_atom_site_label_2
_geom_contact_distance
_geom_contact_site_symmetry_1
_geom_contact_site_symmetry_2
_geom_contact_publ_flag
O(1) C(2) 3.54(1) . 4_455 no
O(1) C(11) 3.58(1) . 3_645 no
O(2) C(12) 3.51(1) . 1_545 no
O(3) C(3) 3.55(1) . 3_644 no
O(3) C(6) 3.56(1) . 4_455 no

loop_
_geom_torsion_atom_site_label_1
_geom_torsion_atom_site_label_2
_geom_torsion_atom_site_label_3
_geom_torsion_atom_site_label_4
_geom_torsion_site_symmetry_1
_geom_torsion_site_symmetry_2
_geom_torsion_site_symmetry_3
_geom_torsion_site_symmetry_4
_geom_torsion
_geom_torsion_publ_flag
V(1) P(1) C(3) Si(1) . . . . -21.1(5) no
V(1) P(2) C(6) Si(1) . . . . -25.4(6) no
V(1) P(3) C(9) Si(1) . . . . -28.8(5) no
P(1) V(1) P(2) C(4) . . . . -147.4(3) no
P(1) V(1) P(2) C(5) . . . . 96.4(3) no
P(1) V(1) P(2) C(6) . . . . -30.1(3) no
P(1) V(1) P(3) C(7) . . . . -60.8(4) no
P(1) V(1) P(3) C(8) . . . . -175.9(4) no
P(1) V(1) P(3) C(9) . . . . 60.0(3) no
P(1) V(1) N(1) O(1) . . . . -94.0(5) no
P(1) V(1) C(14) O(2) . . . . 124(9) no
P(1) V(1) C(15) O(3) . . . . 71.8(1) no
P(1) C(3) Si(1) C(6) . . . . -48.3(5) no
P(1) C(3) Si(1) C(9) . . . . 69.2(5) no
P(1) C(3) Si(1) C(10) . . . . -169.4(4) no
P(2) V(1) P(1) C(1) . . . . 178.9(4) no
P(2) V(1) P(1) C(2) . . . . -66.2(3) no
P(2) V(1) P(1) C(3) . . . . 54.6(3) no
P(2) V(1) P(3) C(7) . . . . -147.7(4) no
P(2) V(1) P(3) C(8) . . . . 97.2(4) no
P(2) V(1) P(3) C(9) . . . . -26.9(3) no
P(2) V(1) N(1) O(1) . . . . -130.8(5) no
P(2) V(1) C(14) O(2) . . . . -149(9) no
P(2) V(1) C(15) O(3) . . . . 61.1(1) no
P(2) C(6) Si(1) C(3) . . . . 75.1(5) no
P(2) C(6) Si(1) C(9) . . . . -43.5(5) no
P(2) C(6) Si(1) C(10) . . . . -163.3(4) no
P(3) V(1) P(1) C(1) . . . . 91.4(4) no
P(3) V(1) P(1) C(2) . . . . -153.7(3) no
P(3) V(1) P(1) C(3) . . . . -32.8(3) no
P(3) V(1) P(2) C(4) . . . . -61.3(3) no
P(3) V(1) P(2) C(5) . . . . -177.5(3) no
P(3) V(1) P(2) C(6) . . . . 56.1(3) no
P(3) V(1) N(1) O(1) . . . . -179.9644 no
P(3) V(1) C(14) O(2) . . . . 82.6(1) no
P(3) V(1) C(15) O(3) . . . . 148.2(1) no
P(3) C(9) Si(1) C(3) . . . . -41.7(5) no
P(3) C(9) Si(1) C(6) . . . . 75.0(5) no
P(3) C(9) Si(1) C(10) . . . . -164.4(4) no
Si(1) C(3) P(1) C(1) . . . . -151.5(5) no
Si(1) C(3) P(1) C(2) . . . . 105.7(5) no
Si(1) C(6) P(2) C(4) . . . . 98.1(5) no
Si(1) C(6) P(2) C(5) . . . . -156.4(5) no
Si(1) C(9) P(3) C(7) . . . . 98.7(5) no
Si(1) C(9) P(3) C(8) . . . . -158.0(5) no
O(1) N(1) V(1) C(14) . . . . -1.0(5) no
O(1) N(1) V(1) C(15) . . . . 87.1(5) no
O(2) C(14) V(1) N(1) . . . . 33(9) no
O(2) C(14) V(1) C(15) . . . . -61(9) no
O(3) C(15) V(1) N(1) . . . . -120.9(1) no
O(3) C(15) V(1) C(14) . . . . -32.6(1) no
N(1) V(1) P(1) C(1) . . . . 0.8(5) no
N(1) V(1) P(1) C(2) . . . . 115.6(4) no
N(1) V(1) P(1) C(3) . . . . -123.5(4) no
N(1) V(1) P(2) C(4) . . . . -111(6) no
N(1) V(1) P(2) C(5) . . . . 133(6) no
N(1) V(1) P(2) C(6) . . . . 7(6) no
N(1) V(1) P(3) C(7) . . . . 30.0(5) no
N(1) V(1) P(3) C(8) . . . . -85.1(4) no
N(1) V(1) P(3) C(9) . . . . 150.7(4) no
C(1) P(1) V(1) C(14) . . . . -87.7(5) no
C(1) P(1) V(1) C(15) . . . . 168(4) no
C(2) P(1) V(1) C(14) . . . . 27.2(4) no
C(2) P(1) V(1) C(15) . . . . -77(4) no
C(3) P(1) V(1) C(14) . . . . 148.1(4) no
C(3) P(1) V(1) C(15) . . . . 44(4) no
C(3) Si(1) C(10) C(11) . . . . -166.4(6) no
C(3) Si(1) C(10) C(12) . . . . -46.5(6) no
C(3) Si(1) C(10) C(13) . . . . 72.6(8) no
C(4) P(2) V(1) C(14) . . . . 119.8(4) no
C(4) P(2) V(1) C(15) . . . . 31.7(4) no
C(5) P(2) V(1) C(14) . . . . 3.6(4) no
C(5) P(2) V(1) C(15) . . . . -84.5(4) no
C(6) P(2) V(1) C(14) . . . . -122.9(5) no
C(6) P(2) V(1) C(15) . . . . 149.0(4) no
C(6) Si(1) C(10) C(11) . . . . 74.6(6) no
C(6) Si(1) C(10) C(12) . . . . -165.6(6) no
C(6) Si(1) C(10) C(13) . . . . -46.5(9) no
C(7) P(3) V(1) C(14) . . . . -19(9) no
C(7) P(3) V(1) C(15) . . . . 124.0(5) no
C(8) P(3) V(1) C(14) . . . . -135(9) no
C(8) P(3) V(1) C(15) . . . . 8.9(4) no
C(9) P(3) V(1) C(14) . . . . 101(9) no
C(9) P(3) V(1) C(15) . . . . -115.2(4) no
C(9) Si(1) C(10) C(11) . . . . -44.5(7) no
C(9) Si(1) C(10) C(12) . . . . 75.3(7) no
C(9) Si(1) C(10) C(13) . . . . -165.6(7) no
